data_7011443
loop_
_publ_author_name
'White, Jennifer L.'
'Tanski, Joseph M.'
'Rabinovich, Daniel'

_publ_section_title
;
 Bulky tris(mercaptoimidazolyl)borates: synthesis and molecular
 structures of the Group 12 metal complexes [TmtBu]MBr (M = Zn, Cd, Hg)
;
_journal_issue 15
_journal_name_full 'Journal of the Chemical Society, Dalton Transactions'
_journal_page_first 2987
_journal_paper_doi 10.1039/b111558h
_journal_year 2002
_chemical_formula_sum 'C23 H37 B Br Cd N7 S3'
_chemical_formula_weight 710.90
_chemical_name_systematic
; 
? 
;
_space_group_IT_number 14
_symmetry_cell_setting monoclinic
_symmetry_space_group_name_Hall '-P 2ybc'
_symmetry_space_group_name_H-M 'P 1 21/c 1'
_atom_sites_solution_hydrogens geom
_atom_sites_solution_primary direct
_atom_sites_solution_secondary difmap
_audit_creation_method SHELXL-97
_cell_angle_alpha 90.00
_cell_angle_beta 110.7690(10)
_cell_angle_gamma 90.00
_cell_formula_units_Z 4
_cell_length_a 9.8222(7)
_cell_length_b 32.991(2)
_cell_length_c 10.4059(7)
_cell_measurement_temperature 243(2)
_cell_volume 3152.9(4)
_computing_cell_refinement 'Bruker SMART'
_computing_data_collection 'Bruker SMART'
_computing_data_reduction 'Bruker SHELXTL'
_computing_molecular_graphics 'Bruker SHELXTL'
_computing_publication_material 'Bruker SHELXTL'
_computing_structure_refinement 'SHELXL-97 (Sheldrick, 1997)'
_computing_structure_solution 'SHELXS-97 (Sheldrick, 1990)'
_diffrn_ambient_temperature 243(2)
_diffrn_measured_fraction_theta_full 0.906
_diffrn_measured_fraction_theta_max 0.906
_diffrn_measurement_device_type 'CCD area detector'
_diffrn_measurement_method 'phi and omega scans'
_diffrn_radiation_monochromator graphite
_diffrn_radiation_source 'fine-focus sealed tube'
_diffrn_radiation_type MoK\a
_diffrn_radiation_wavelength 0.71073
_diffrn_reflns_av_R_equivalents 0.0184
_diffrn_reflns_av_sigmaI/netI 0.0166
_diffrn_reflns_limit_h_max 12
_diffrn_reflns_limit_h_min -11
_diffrn_reflns_limit_k_max 42
_diffrn_reflns_limit_k_min -43
_diffrn_reflns_limit_l_max 4
_diffrn_reflns_limit_l_min -13
_diffrn_reflns_number 20883
_diffrn_reflns_theta_full 28.24
_diffrn_reflns_theta_max 28.24
_diffrn_reflns_theta_min 2.18
_exptl_absorpt_coefficient_mu 2.183
_exptl_absorpt_correction_T_max 0.4205
_exptl_absorpt_correction_T_min 0.2309
_exptl_absorpt_correction_type none
_exptl_crystal_colour colorless
_exptl_crystal_density_diffrn 1.498
_exptl_crystal_density_method 'not measured'
_exptl_crystal_description block
_exptl_crystal_F_000 1440
_exptl_crystal_size_max 0.95
_exptl_crystal_size_mid 0.72
_exptl_crystal_size_min 0.48
_refine_diff_density_max 1.313
_refine_diff_density_min -1.168
_refine_diff_density_rms 0.069
_refine_ls_extinction_coef 0.0018(4)
_refine_ls_extinction_expression Fc^*^=kFc[1+0.001xFc^2^\l^3^/sin(2\q)]^-1/4^
_refine_ls_extinction_method SHELXL
_refine_ls_goodness_of_fit_ref 1.107
_refine_ls_hydrogen_treatment mixed
_refine_ls_matrix_type full
_refine_ls_number_parameters 330
_refine_ls_number_reflns 7056
_refine_ls_number_restraints 0
_refine_ls_restrained_S_all 1.107
_refine_ls_R_factor_all 0.0397
_refine_ls_R_factor_gt 0.0339
_refine_ls_shift/su_max 0.188
_refine_ls_shift/su_mean 0.008
_refine_ls_structure_factor_coef Fsqd
_refine_ls_weighting_details 'calc w=1/[\s^2^(Fo^2^)+(0.1000P)^2^+0.0000P] where P=(Fo^2^+2Fc^2^)/3'
_refine_ls_weighting_scheme calc
_refine_ls_wR_factor_gt 0.1295
_refine_ls_wR_factor_ref 0.1349
_reflns_number_gt 6290
_reflns_number_total 7056
_reflns_threshold_expression >2sigma(I)
_cod_data_source_file b111558h.txt
_cod_data_source_block dancds10
_cod_depositor_comments
;
The following automatic conversions were performed:
'_symmetry_cell_setting' value 'Monoclinic' changed to 'monoclinic'
according to '/home/saulius/struct/CIF-dictionaries/cif_core.dic'
dictionary named 'cif_core.dic' version 2.4.1 from 2010-06-29.

Automatic conversion script
Id: cif_fix_enum 1527 2010-12-29 10:47:43Z saulius 
;
_cod_original_sg_symbol_H-M P21/c
_cod_database_code 7011443

loop_
_symmetry_equiv_pos_as_xyz
'x, y, z'
'-x, y+1/2, -z+1/2'
'-x, -y, -z'
'x, -y-1/2, z-1/2'

loop_
_atom_site_label
_atom_site_type_symbol
_atom_site_fract_x
_atom_site_fract_y
_atom_site_fract_z
_atom_site_U_iso_or_equiv
_atom_site_adp_type
_atom_site_occupancy
_atom_site_symmetry_multiplicity
_atom_site_calc_flag
_atom_site_refinement_flags
_atom_site_disorder_assembly
_atom_site_disorder_group
Cd Cd 0.34091(2) 0.126761(6) 0.57494(2) 0.03369(11) Uani 1 1 d . . .
Br Br 0.47502(4) 0.161691(12) 0.43779(4) 0.05384(14) Uani 1 1 d . . .
B B 0.0904(4) 0.07499(10) 0.7199(3) 0.0357(7) Uani 1 1 d . . .
H111 H 0.013(4) 0.0604(11) 0.763(4) 0.039(9) Uiso 1 1 d . . .
S1 S 0.16237(8) 0.17210(2) 0.63351(7) 0.03274(17) Uani 1 1 d . . .
S2 S 0.16921(8) 0.07383(2) 0.42181(7) 0.03628(18) Uani 1 1 d . . .
S3 S 0.46169(8) 0.09027(2) 0.80154(8) 0.03814(19) Uani 1 1 d . . .
N11 N 0.1512(3) 0.11240(8) 0.8140(3) 0.0355(5) Uani 1 1 d . . .
N12 N 0.2496(3) 0.16908(8) 0.9160(2) 0.0362(5) Uani 1 1 d . . .
N21 N -0.0065(3) 0.08826(7) 0.5709(3) 0.0329(5) Uani 1 1 d . . .
N22 N -0.0983(3) 0.11085(8) 0.3592(3) 0.0363(5) Uani 1 1 d . . .
N31 N 0.2119(3) 0.04437(7) 0.7221(3) 0.0356(5) Uani 1 1 d . . .
N32 N 0.4077(3) 0.00951(7) 0.7371(2) 0.0351(5) Uani 1 1 d . . .
C11 C 0.1883(3) 0.15036(9) 0.7919(3) 0.0318(6) Uani 1 1 d . . .
C12 C 0.1900(4) 0.10732(11) 0.9548(3) 0.0460(8) Uani 1 1 d . . .
H12A H 0.1763 0.0837 0.9990 0.055 Uiso 1 1 calc R . .
C13 C 0.2501(4) 0.14173(10) 1.0168(3) 0.0447(7) Uani 1 1 d . . .
H13A H 0.2863 0.1465 1.1120 0.054 Uiso 1 1 calc R . .
C14 C 0.3137(4) 0.21106(9) 0.9443(3) 0.0394(7) Uani 1 1 d . . .
C15 C 0.3714(6) 0.21866(14) 1.0984(4) 0.0639(11) Uani 1 1 d . . .
H15A H 0.4477 0.1993 1.1431 0.096 Uiso 1 1 calc R . .
H15B H 0.2929 0.2157 1.1337 0.096 Uiso 1 1 calc R . .
H15C H 0.4105 0.2459 1.1166 0.096 Uiso 1 1 calc R . .
C16 C 0.1945(4) 0.24230(10) 0.8762(4) 0.0497(8) Uani 1 1 d . . .
H16A H 0.1162 0.2393 0.9117 0.075 Uiso 1 1 calc R . .
H16B H 0.1571 0.2380 0.7775 0.075 Uiso 1 1 calc R . .
H16C H 0.2350 0.2694 0.8962 0.075 Uiso 1 1 calc R . .
C17 C 0.4408(4) 0.21407(11) 0.8920(4) 0.0455(7) Uani 1 1 d . . .
H17A H 0.5136 0.1938 0.9375 0.068 Uiso 1 1 calc R . .
H17B H 0.4839 0.2409 0.9117 0.068 Uiso 1 1 calc R . .
H17C H 0.4055 0.2094 0.7935 0.068 Uiso 1 1 calc R . .
C21 C 0.0186(3) 0.09166(9) 0.4523(3) 0.0316(6) Uani 1 1 d . . .
C22 C -0.1406(3) 0.10558(10) 0.5526(4) 0.0412(7) Uani 1 1 d . . .
H22A H -0.1850 0.1072 0.6189 0.049 Uiso 1 1 calc R . .
C23 C -0.1958(4) 0.11969(10) 0.4237(4) 0.0441(7) Uani 1 1 d . . .
H23A H -0.2852 0.1332 0.3840 0.053 Uiso 1 1 calc R . .
C24 C -0.1140(4) 0.12554(11) 0.2175(4) 0.0480(8) Uani 1 1 d . . .
C25 C 0.0034(5) 0.15775(13) 0.2310(4) 0.0591(10) Uani 1 1 d . . .
H25A H 0.0990 0.1456 0.2716 0.089 Uiso 1 1 calc R . .
H25B H -0.0067 0.1797 0.2891 0.089 Uiso 1 1 calc R . .
H25C H -0.0082 0.1683 0.1407 0.089 Uiso 1 1 calc R . .
C26 C -0.2640(5) 0.14544(18) 0.1527(5) 0.0773(14) Uani 1 1 d . . .
H26A H -0.3394 0.1255 0.1433 0.116 Uiso 1 1 calc R . .
H26B H -0.2743 0.1561 0.0628 0.116 Uiso 1 1 calc R . .
H26C H -0.2733 0.1674 0.2111 0.116 Uiso 1 1 calc R . .
C27 C -0.1045(5) 0.09019(14) 0.1276(4) 0.0610(10) Uani 1 1 d . . .
H27A H -0.0100 0.0773 0.1672 0.092 Uiso 1 1 calc R . .
H27B H -0.1170 0.1000 0.0362 0.092 Uiso 1 1 calc R . .
H27C H -0.1803 0.0707 0.1219 0.092 Uiso 1 1 calc R . .
C31 C 0.3562(3) 0.04697(8) 0.7526(3) 0.0321(6) Uani 1 1 d . . .
C32 C 0.1706(4) 0.00447(9) 0.6858(4) 0.0433(7) Uani 1 1 d . . .
H32A H 0.0755 -0.0059 0.6601 0.052 Uiso 1 1 calc R . .
C33 C 0.2896(4) -0.01671(9) 0.6938(4) 0.0439(7) Uani 1 1 d . . .
H33A H 0.2926 -0.0444 0.6737 0.053 Uiso 1 1 calc R . .
C34 C 0.5630(4) -0.00345(9) 0.7678(3) 0.0375(6) Uani 1 1 d . . .
C35 C 0.6480(4) 0.00274(13) 0.9221(3) 0.0517(9) Uani 1 1 d . . .
H35A H 0.6489 0.0313 0.9443 0.077 Uiso 1 1 calc R . .
H35B H 0.7472 -0.0067 0.9443 0.077 Uiso 1 1 calc R . .
H35C H 0.6016 -0.0125 0.9750 0.077 Uiso 1 1 calc R . .
C36 C 0.6314(5) 0.02055(13) 0.6814(4) 0.0562(9) Uani 1 1 d . . .
H36A H 0.5757 0.0163 0.5847 0.084 Uiso 1 1 calc R . .
H36B H 0.7307 0.0115 0.7015 0.084 Uiso 1 1 calc R . .
H36C H 0.6312 0.0492 0.7029 0.084 Uiso 1 1 calc R . .
C37 C 0.5662(5) -0.04828(11) 0.7353(4) 0.0507(8) Uani 1 1 d . . .
H37A H 0.5131 -0.0527 0.6382 0.076 Uiso 1 1 calc R . .
H37B H 0.5213 -0.0637 0.7889 0.076 Uiso 1 1 calc R . .
H37C H 0.6664 -0.0570 0.7580 0.076 Uiso 1 1 calc R . .
C2S C -0.1954(7) 0.2227(2) 0.6398(9) 0.113(3) Uani 1 1 d . . .
H2SA H -0.2004 0.2518 0.6506 0.169 Uiso 1 1 calc R . .
H2SB H -0.2813 0.2137 0.5650 0.169 Uiso 1 1 calc R . .
H2SC H -0.1090 0.2161 0.6194 0.169 Uiso 1 1 calc R . .
C1S C -0.1888(9) 0.2026(5) 0.7673(12) 0.176(6) Uani 1 1 d . . .
N1S N -0.1857(16) 0.1870(8) 0.8583(13) 0.351(13) Uani 1 1 d . . .

loop_
_atom_site_aniso_label
_atom_site_aniso_U_11
_atom_site_aniso_U_22
_atom_site_aniso_U_33
_atom_site_aniso_U_23
_atom_site_aniso_U_13
_atom_site_aniso_U_12
Cd 0.03326(16) 0.03230(15) 0.03681(15) 0.00126(7) 0.01404(11) -0.00080(8)
Br 0.0520(2) 0.0535(2) 0.0701(3) 0.01119(17) 0.03896(19) 0.00256(15)
B 0.0438(18) 0.0281(15) 0.0371(15) 0.0022(12) 0.0166(14) -0.0018(13)
S1 0.0424(4) 0.0269(3) 0.0299(3) 0.0018(2) 0.0139(3) 0.0035(3)
S2 0.0306(4) 0.0382(4) 0.0403(4) -0.0087(3) 0.0129(3) 0.0024(3)
S3 0.0389(4) 0.0274(4) 0.0391(4) -0.0004(3) 0.0027(3) -0.0036(3)
N11 0.0477(15) 0.0277(12) 0.0339(11) 0.0008(9) 0.0180(11) 0.0012(10)
N12 0.0467(15) 0.0308(12) 0.0313(11) -0.0028(9) 0.0143(11) 0.0020(10)
N21 0.0296(12) 0.0284(12) 0.0416(12) -0.0019(9) 0.0138(10) 0.0006(9)
N22 0.0293(12) 0.0330(13) 0.0432(13) -0.0028(10) 0.0086(10) 0.0000(10)
N31 0.0410(14) 0.0242(12) 0.0389(12) 0.0013(9) 0.0107(11) -0.0030(10)
N32 0.0415(13) 0.0267(12) 0.0338(11) -0.0008(9) 0.0092(10) 0.0028(10)
C11 0.0387(15) 0.0288(13) 0.0307(12) 0.0010(10) 0.0158(11) 0.0051(11)
C12 0.069(2) 0.0386(17) 0.0366(14) 0.0071(13) 0.0256(15) 0.0057(15)
C13 0.066(2) 0.0400(18) 0.0311(14) 0.0021(12) 0.0206(14) 0.0045(15)
C14 0.0492(18) 0.0308(15) 0.0346(14) -0.0034(11) 0.0104(13) 0.0023(13)
C15 0.087(3) 0.059(2) 0.0373(17) -0.0159(16) 0.0119(18) -0.011(2)
C16 0.053(2) 0.0309(16) 0.063(2) -0.0067(14) 0.0166(17) 0.0080(14)
C17 0.0403(17) 0.0442(18) 0.0457(17) 0.0030(14) 0.0073(14) 0.0024(14)
C21 0.0266(13) 0.0296(14) 0.0372(14) -0.0076(11) 0.0096(11) -0.0003(10)
C22 0.0323(15) 0.0377(17) 0.0575(18) -0.0056(14) 0.0208(14) 0.0011(12)
C23 0.0268(15) 0.0384(16) 0.065(2) -0.0035(14) 0.0133(14) 0.0038(12)
C24 0.0409(19) 0.053(2) 0.0390(16) 0.0053(14) 0.0007(14) -0.0050(14)
C25 0.056(2) 0.054(2) 0.058(2) 0.0109(17) 0.0097(18) -0.0127(18)
C26 0.050(2) 0.097(4) 0.071(3) 0.031(3) 0.003(2) 0.013(2)
C27 0.069(3) 0.068(3) 0.0382(17) -0.0067(16) 0.0084(17) -0.006(2)
C31 0.0390(15) 0.0255(13) 0.0282(11) 0.0024(10) 0.0076(11) -0.0014(11)
C32 0.0479(18) 0.0241(14) 0.0545(18) -0.0030(13) 0.0139(14) -0.0070(12)
C33 0.0506(19) 0.0236(14) 0.0536(18) -0.0037(12) 0.0134(15) -0.0041(12)
C34 0.0443(16) 0.0343(15) 0.0342(13) 0.0038(11) 0.0141(12) 0.0075(12)
C35 0.050(2) 0.058(2) 0.0392(16) 0.0026(14) 0.0070(15) 0.0154(16)
C36 0.063(2) 0.055(2) 0.057(2) 0.0090(17) 0.0297(18) 0.0027(18)
C37 0.063(2) 0.0406(18) 0.0551(19) 0.0018(15) 0.0295(17) 0.0114(16)
C2S 0.070(4) 0.104(5) 0.135(6) -0.006(4) 0.000(4) -0.002(3)
C1S 0.077(5) 0.327(19) 0.116(7) -0.015(9) 0.025(5) -0.037(7)
N1S 0.222(14) 0.71(4) 0.120(9) 0.103(15) 0.060(9) -0.022(17)

loop_
_atom_type_symbol
_atom_type_description
_atom_type_scat_dispersion_real
_atom_type_scat_dispersion_imag
_atom_type_scat_source
C C 0.0033 0.0016 'International Tables Vol C Tables 4.2.6.8 and 6.1.1.4'
H H 0.0000 0.0000 'International Tables Vol C Tables 4.2.6.8 and 6.1.1.4'
B B 0.0013 0.0007 'International Tables Vol C Tables 4.2.6.8 and 6.1.1.4'
N N 0.0061 0.0033 'International Tables Vol C Tables 4.2.6.8 and 6.1.1.4'
S S 0.1246 0.1234 'International Tables Vol C Tables 4.2.6.8 and 6.1.1.4'
Br Br -0.2901 2.4595 'International Tables Vol C Tables 4.2.6.8 and 6.1.1.4'
Cd Cd -0.8075 1.2024 'International Tables Vol C Tables 4.2.6.8 and 6.1.1.4'

loop_
_geom_angle_atom_site_label_1
_geom_angle_atom_site_label_2
_geom_angle_atom_site_label_3
_geom_angle
_geom_angle_site_symmetry_1
_geom_angle_site_symmetry_3
_geom_angle_publ_flag
S3 Cd Br 125.01(2) . . ?
S3 Cd S1 101.05(3) . . ?
Br Cd S1 114.10(2) . . ?
S3 Cd S2 104.07(3) . . ?
Br Cd S2 108.62(2) . . ?
S1 Cd S2 101.13(2) . . ?
N11 B N31 112.6(3) . . ?
N11 B N21 111.3(2) . . ?
N31 B N21 112.9(2) . . ?
C11 S1 Cd 95.94(10) . . ?
C21 S2 Cd 94.12(9) . . ?
C31 S3 Cd 94.84(9) . . ?
C11 N11 C12 107.7(3) . . ?
C11 N11 B 134.1(2) . . ?
C12 N11 B 118.0(3) . . ?
C11 N12 C13 107.7(3) . . ?
C11 N12 C14 127.9(2) . . ?
C13 N12 C14 124.3(3) . . ?
C21 N21 C22 108.2(3) . . ?
C21 N21 B 133.3(2) . . ?
C22 N21 B 117.8(3) . . ?
C21 N22 C23 107.9(3) . . ?
C21 N22 C24 127.6(3) . . ?
C23 N22 C24 124.0(3) . . ?
C31 N31 C32 107.9(3) . . ?
C31 N31 B 134.6(2) . . ?
C32 N31 B 117.5(3) . . ?
C31 N32 C33 107.5(3) . . ?
C31 N32 C34 128.4(3) . . ?
C33 N32 C34 124.0(3) . . ?
N11 C11 N12 108.3(2) . . ?
N11 C11 S1 126.2(2) . . ?
N12 C11 S1 125.5(2) . . ?
C13 C12 N11 108.4(3) . . ?
C12 C13 N12 107.9(3) . . ?
N12 C14 C15 109.4(3) . . ?
N12 C14 C16 109.3(3) . . ?
C15 C14 C16 108.4(3) . . ?
N12 C14 C17 109.1(3) . . ?
C15 C14 C17 108.5(3) . . ?
C16 C14 C17 112.2(3) . . ?
N21 C21 N22 107.9(2) . . ?
N21 C21 S2 126.1(2) . . ?
N22 C21 S2 126.0(2) . . ?
C23 C22 N21 108.0(3) . . ?
C22 C23 N22 108.0(3) . . ?
N22 C24 C27 110.4(3) . . ?
N22 C24 C26 108.4(3) . . ?
C27 C24 C26 108.5(4) . . ?
N22 C24 C25 108.7(3) . . ?
C27 C24 C25 112.3(4) . . ?
C26 C24 C25 108.5(4) . . ?
N31 C31 N32 108.6(2) . . ?
N31 C31 S3 126.5(2) . . ?
N32 C31 S3 124.9(2) . . ?
C33 C32 N31 108.3(3) . . ?
C32 C33 N32 107.8(3) . . ?
N32 C34 C37 109.2(3) . . ?
N32 C34 C36 110.7(3) . . ?
C37 C34 C36 109.0(3) . . ?
N32 C34 C35 108.5(2) . . ?
C37 C34 C35 108.4(3) . . ?
C36 C34 C35 111.0(3) . . ?
N1S C1S C2S 178(2) . . ?

loop_
_geom_bond_atom_site_label_1
_geom_bond_atom_site_label_2
_geom_bond_distance
_geom_bond_site_symmetry_2
_geom_bond_publ_flag
Cd S3 2.5363(8) . ?
Cd Br 2.5364(4) . ?
Cd S1 2.5380(8) . ?
Cd S2 2.5548(8) . ?
B N11 1.557(4) . ?
B N31 1.557(4) . ?
B N21 1.566(4) . ?
S1 C11 1.732(3) . ?
S2 C21 1.723(3) . ?
S3 C31 1.732(3) . ?
N11 C11 1.347(4) . ?
N11 C12 1.387(4) . ?
N12 C11 1.364(4) . ?
N12 C13 1.382(4) . ?
N12 C14 1.506(4) . ?
N21 C21 1.347(4) . ?
N21 C22 1.385(4) . ?
N22 C21 1.367(4) . ?
N22 C23 1.381(4) . ?
N22 C24 1.508(5) . ?
N31 C31 1.341(4) . ?
N31 C32 1.390(4) . ?
N32 C31 1.366(4) . ?
N32 C33 1.388(4) . ?
N32 C34 1.505(4) . ?
C12 C13 1.336(5) . ?
C14 C15 1.520(4) . ?
C14 C16 1.532(5) . ?
C14 C17 1.533(5) . ?
C22 C23 1.339(5) . ?
C24 C27 1.519(6) . ?
C24 C26 1.534(6) . ?
C24 C25 1.537(5) . ?
C32 C33 1.338(5) . ?
C34 C37 1.520(5) . ?
C34 C36 1.521(5) . ?
C34 C35 1.538(4) . ?
C2S C1S 1.465(14) . ?
C1S N1S 1.068(17) . ?
